data_7704160
loop_
_publ_author_name
'Xu, Hao'
'Zeng, Xianghua'
'Pan, Wei'
'Zhang, Junyong'
'Cao, Yangzheng'
'Guo, Haiyang'
'Xie, Jingli'

_publ_section_title
;
 Structural diversity of metal-organic frameworks based on a chalcone
 dicarboxylic acid ligand.
;
_journal_issue 18
_journal_name_full 'Dalton transactions (Cambridge, England : 2003)'
_journal_page_first 5783
_journal_page_last 5786
_journal_paper_doi 10.1039/d0dt00654h
_journal_volume 49
_journal_year 2020
_chemical_formula_moiety 'C22 H18 O6 Zn'
_chemical_formula_sum 'C22 H18 O6 Zn'
_chemical_formula_weight 443.73
_space_group_crystal_system triclinic
_space_group_IT_number 2
_space_group_name_Hall '-P 1'
_space_group_name_H-M_alt 'P -1'
_atom_sites_solution_hydrogens mixed
_atom_sites_solution_primary iterative
_audit_creation_date 2020-03-17
_audit_creation_method
;
Olex2 1.2
(compiled 2018.05.29 svn.r3508 for OlexSys, GUI svn.r5506)
;
_audit_update_record
;
2020-03-19 deposited with the CCDC.	2020-04-22 downloaded from the CCDC.
;
_cell_angle_alpha 106.267(4)
_cell_angle_beta 99.849(4)
_cell_angle_gamma 98.211(4)
_cell_formula_units_Z 2
_cell_length_a 5.9824(3)
_cell_length_b 11.4997(5)
_cell_length_c 14.2042(7)
_cell_measurement_reflns_used 4476
_cell_measurement_temperature 296(2)
_cell_measurement_theta_max 72.0990
_cell_measurement_theta_min 4.0260
_cell_volume 905.26(8)
_computing_cell_refinement
;
CrysAlisPro, Agilent Technologies,
Version 1.171.37.35 (release 13-08-2014 CrysAlis171 .NET)
(compiled Aug 13 2014,18:06:01)
;
_computing_data_collection
;
CrysAlisPro, Agilent Technologies,
Version 1.171.37.35 (release 13-08-2014 CrysAlis171 .NET)
(compiled Aug 13 2014,18:06:01)
;
_computing_data_reduction
;
CrysAlisPro, Agilent Technologies,
Version 1.171.37.35 (release 13-08-2014 CrysAlis171 .NET)
(compiled Aug 13 2014,18:06:01)
;
_computing_molecular_graphics 'Olex2 (Dolomanov et al., 2009)'
_computing_publication_material 'Olex2 (Dolomanov et al., 2009)'
_computing_structure_refinement 'ShelXL (Sheldrick, 2015)'
_computing_structure_solution
;
Superflip (Palatinus & Chapuis, 2007;Palatinus & van der Lee, 2008;
Palatinus et al., 2012)
;
_diffrn_ambient_temperature 296(2)
_diffrn_detector 'CCD plate'
_diffrn_detector_area_resol_mean 16.0802
_diffrn_detector_type Eos
_diffrn_measured_fraction_theta_full 0.999
_diffrn_measured_fraction_theta_max 0.973
_diffrn_measurement_details
;
#__ type_ start__ end____ width___ exp.time_
  1 omega   57.00  109.00   1.0000    1.0050
omega____ theta____ kappa____ phi______ frames
    -       36.5827  178.0000   90.0000 52

#__ type_ start__ end____ width___ exp.time_
  2 omega   57.00  109.00   1.0000    1.0050
omega____ theta____ kappa____ phi______ frames
    -       36.5827  178.0000  -30.0000 52

#__ type_ start__ end____ width___ exp.time_
  3 omega   57.00  109.00   1.0000    1.0050
omega____ theta____ kappa____ phi______ frames
    -       36.5827  178.0000    0.0000 52

#__ type_ start__ end____ width___ exp.time_
  4 omega  -35.00   66.00   1.0000    1.0050
omega____ theta____ kappa____ phi______ frames
    -       36.5827  -19.0000  120.0000 101

#__ type_ start__ end____ width___ exp.time_
  5 omega  -31.00   63.00   1.0000    1.0050
omega____ theta____ kappa____ phi______ frames
    -       36.5827  -77.0000  150.0000 94

#__ type_ start__ end____ width___ exp.time_
  6 omega  -33.00   55.00   1.0000    1.0050
omega____ theta____ kappa____ phi______ frames
    -       36.5827  -38.0000    0.0000 88

#__ type_ start__ end____ width___ exp.time_
  7 omega  -33.00   55.00   1.0000    1.0050
omega____ theta____ kappa____ phi______ frames
    -       36.5827  -38.0000 -120.0000 88

#__ type_ start__ end____ width___ exp.time_
  8 omega   57.00  109.00   1.0000    1.0050
omega____ theta____ kappa____ phi______ frames
    -       36.5827  178.0000 -150.0000 52

#__ type_ start__ end____ width___ exp.time_
  9 omega   -4.00   76.00   1.0000    1.0050
omega____ theta____ kappa____ phi______ frames
    -       36.5827  -99.0000 -120.0000 80

#__ type_ start__ end____ width___ exp.time_
 10 omega   24.00   96.00   1.0000    1.0050
omega____ theta____ kappa____ phi______ frames
    -       36.5827 -135.0000   96.0000 72

#__ type_ start__ end____ width___ exp.time_
 11 omega   37.00  146.00   1.0000    4.0150
omega____ theta____ kappa____ phi______ frames
    -      108.0000  -15.0000 -120.0000 109

#__ type_ start__ end____ width___ exp.time_
 12 omega   87.00  178.00   1.0000    4.0150
omega____ theta____ kappa____ phi______ frames
    -      108.0000   30.0000  150.0000 91

#__ type_ start__ end____ width___ exp.time_
 13 omega   40.00  126.00   1.0000    4.0150
omega____ theta____ kappa____ phi______ frames
    -      108.0000 -135.0000   96.0000 86

#__ type_ start__ end____ width___ exp.time_
 14 omega   39.00  110.00   1.0000    4.0150
omega____ theta____ kappa____ phi______ frames
    -      108.0000  -95.0000  -90.0000 71

#__ type_ start__ end____ width___ exp.time_
 15 omega   38.00   91.00   1.0000    4.0150
omega____ theta____ kappa____ phi______ frames
    -      108.0000  -30.0000   90.0000 53

#__ type_ start__ end____ width___ exp.time_
 16 omega   40.00  135.00   1.0000    4.0150
omega____ theta____ kappa____ phi______ frames
    -      108.0000  -77.0000   90.0000 95

#__ type_ start__ end____ width___ exp.time_
 17 omega   39.00  110.00   1.0000    4.0150
omega____ theta____ kappa____ phi______ frames
    -      108.0000  -95.0000  120.0000 71

#__ type_ start__ end____ width___ exp.time_
 18 omega   40.00   98.00   1.0000    4.0150
omega____ theta____ kappa____ phi______ frames
    -      108.0000  -45.0000  150.0000 58

#__ type_ start__ end____ width___ exp.time_
 19 omega   40.00   98.00   1.0000    4.0150
omega____ theta____ kappa____ phi______ frames
    -      108.0000  -45.0000 -150.0000 58

#__ type_ start__ end____ width___ exp.time_
 20 omega   40.00   98.00   1.0000    4.0150
omega____ theta____ kappa____ phi______ frames
    -      108.0000  -45.0000    0.0000 58

#__ type_ start__ end____ width___ exp.time_
 21 omega   39.00  110.00   1.0000    4.0150
omega____ theta____ kappa____ phi______ frames
    -      108.0000  -95.0000 -120.0000 71

#__ type_ start__ end____ width___ exp.time_
 22 omega   41.00  126.00   1.0000    4.0150
omega____ theta____ kappa____ phi______ frames
    -      108.0000  -61.0000  -90.0000 85

#__ type_ start__ end____ width___ exp.time_
 23 omega   70.00  178.00   1.0000    4.0150
omega____ theta____ kappa____ phi______ frames
    -      108.0000   15.0000  -90.0000 108

#__ type_ start__ end____ width___ exp.time_
 24 omega   10.00  104.00   1.0000    1.0050
omega____ theta____ kappa____ phi______ frames
    -       36.5827   77.0000  -90.0000 94

#__ type_ start__ end____ width___ exp.time_
 25 omega   10.00  104.00   1.0000    1.0050
omega____ theta____ kappa____ phi______ frames
    -       36.5827   77.0000   30.0000 94

#__ type_ start__ end____ width___ exp.time_
 26 omega   10.00  104.00   1.0000    1.0050
omega____ theta____ kappa____ phi______ frames
    -       36.5827   77.0000  150.0000 94

#__ type_ start__ end____ width___ exp.time_
 27 omega   20.00  104.00   1.0000    1.0050
omega____ theta____ kappa____ phi______ frames
    -       36.5827   57.0000 -120.0000 84

#__ type_ start__ end____ width___ exp.time_
 28 omega   10.00  104.00   1.0000    1.0050
omega____ theta____ kappa____ phi______ frames
    -       36.5827   77.0000  -30.0000 94

#__ type_ start__ end____ width___ exp.time_
 29 omega   18.00  106.00   1.0000    1.0050
omega____ theta____ kappa____ phi______ frames
    -       36.5827   38.0000 -180.0000 88

#__ type_ start__ end____ width___ exp.time_
 30 omega   20.00  104.00   1.0000    1.0050
omega____ theta____ kappa____ phi______ frames
    -       36.5827   57.0000  120.0000 84

#__ type_ start__ end____ width___ exp.time_
 31 omega   87.00  130.00   1.0000    4.0150
omega____ theta____ kappa____ phi______ frames
    -      108.0000   30.0000  -30.0000 43

#__ type_ start__ end____ width___ exp.time_
 32 omega   70.00  178.00   1.0000    4.0150
omega____ theta____ kappa____ phi______ frames
    -      108.0000   15.0000   60.0000 108
;
_diffrn_measurement_device 'four-circle diffractometer'
_diffrn_measurement_device_type 'Xcalibur, Eos, Gemini'
_diffrn_measurement_method '\w scans'
_diffrn_orient_matrix_UB_11 -0.0000390000
_diffrn_orient_matrix_UB_12 0.1271157000
_diffrn_orient_matrix_UB_13 0.0735731000
_diffrn_orient_matrix_UB_21 -0.0749836000
_diffrn_orient_matrix_UB_22 0.0471788000
_diffrn_orient_matrix_UB_23 -0.0895210000
_diffrn_orient_matrix_UB_31 -0.2561000000
_diffrn_orient_matrix_UB_32 -0.0437708000
_diffrn_orient_matrix_UB_33 -0.0006222000
_diffrn_radiation_monochromator graphite
_diffrn_radiation_probe x-ray
_diffrn_radiation_type CuK\a
_diffrn_radiation_wavelength 1.54184
_diffrn_reflns_av_R_equivalents 0.0323
_diffrn_reflns_av_unetI/netI 0.0280
_diffrn_reflns_Laue_measured_fraction_full 0.999
_diffrn_reflns_Laue_measured_fraction_max 0.973
_diffrn_reflns_limit_h_max 4
_diffrn_reflns_limit_h_min -7
_diffrn_reflns_limit_k_max 14
_diffrn_reflns_limit_k_min -13
_diffrn_reflns_limit_l_max 17
_diffrn_reflns_limit_l_min -17
_diffrn_reflns_number 10194
_diffrn_reflns_point_group_measured_fraction_full 0.999
_diffrn_reflns_point_group_measured_fraction_max 0.973
_diffrn_reflns_theta_full 67.684
_diffrn_reflns_theta_max 72.404
_diffrn_reflns_theta_min 4.089
_diffrn_source 'Enhance (Cu) X-ray Source'
_exptl_absorpt_coefficient_mu 2.232
_exptl_absorpt_correction_T_max 1.00000
_exptl_absorpt_correction_T_min 0.61158
_exptl_absorpt_correction_type multi-scan
_exptl_absorpt_process_details
;
CrysAlisPro, Agilent Technologies,
Version 1.171.37.35 (release 13-08-2014 CrysAlis171 .NET)
(compiled Aug 13 2014,18:06:01)
Empirical absorption correction using spherical harmonics,
 implemented in SCALE3 ABSPACK scaling algorithm.
;
_exptl_crystal_colour yellow
_exptl_crystal_density_diffrn 1.628
_exptl_crystal_description block
_exptl_crystal_F_000 456
_exptl_crystal_size_max 0.12
_exptl_crystal_size_mid 0.10
_exptl_crystal_size_min 0.05
_refine_diff_density_max 0.810
_refine_diff_density_min -0.308
_refine_diff_density_rms 0.078
_refine_ls_extinction_method none
_refine_ls_goodness_of_fit_ref 1.070
_refine_ls_hydrogen_treatment mixed
_refine_ls_matrix_type full
_refine_ls_number_parameters 270
_refine_ls_number_reflns 3489
_refine_ls_number_restraints 0
_refine_ls_restrained_S_all 1.070
_refine_ls_R_factor_all 0.0452
_refine_ls_R_factor_gt 0.0399
_refine_ls_shift/su_max 0.001
_refine_ls_shift/su_mean 0.000
_refine_ls_structure_factor_coef Fsqd
_refine_ls_weighting_details
;
 w=1/[\s^2^(Fo^2^)+(0.0632P)^2^+0.4472P]
 where P=(Fo^2^+2Fc^2^)/3
;
_refine_ls_weighting_scheme calc
_refine_ls_wR_factor_gt 0.1036
_refine_ls_wR_factor_ref 0.1089
_reflns_Friedel_coverage 0.000
_reflns_number_gt 3094
_reflns_number_total 3489
_reflns_threshold_expression 'I > 2\s(I)'
_cod_data_source_file d0dt00654h2.cif
_cod_data_source_block 1
_cod_depositor_comments 'Adding full bibliography for 7704160--7704162.cif.'
_cod_original_cell_volume 905.25(8)
_cod_database_code 7704160
_shelxl_version_number 2013-2
_chemical_oxdiff_formula 'Zn C H O N'
_shelx_space_group_comment
;
The symmetry employed for this shelxl refinement is uniquely defined
by the following loop, which should always be used as a source of
symmetry information in preference to the above space-group names.
They are only intended as comments.
;
_reflns_odcompleteness_completeness 99.97
_reflns_odcompleteness_iscentric 1
_reflns_odcompleteness_theta 66.97
_olex2_refinement_description
;
1. Fixed Uiso
 At 1.2 times of:
  All C(H) groups, All C(H,H) groups
2.a Secondary CH2 refined with riding coordinates:
 C10(H10A,H10B), C12(H12A,H12B), C11(H11A,H11B)
2.b Aromatic/amide H refined with riding coordinates:
 C3(H3), C20(H20), C6(H6), C17(H17), C7(H7), C21(H21), C18(H18), C15(H15),
 C4(H4), C8(H8)
;
_olex2_submission_special_instructions 'No special instructions were received'

loop_
_space_group_symop_operation_xyz
'x, y, z'
'-x, -y, -z'

loop_
_atom_site_label
_atom_site_type_symbol
_atom_site_fract_x
_atom_site_fract_y
_atom_site_fract_z
_atom_site_U_iso_or_equiv
_atom_site_adp_type
_atom_site_occupancy
_atom_site_site_symmetry_order
_atom_site_calc_flag
_atom_site_refinement_flags_posn
_atom_site_refinement_flags_adp
_atom_site_refinement_flags_occupancy
_atom_site_disorder_assembly
_atom_site_disorder_group
Zn1 Zn 0.74519(6) 0.42875(3) 0.36897(2) 0.03239(13) Uani 1 1 d . . . . .
O1 O 0.8011(3) 0.31445(16) 0.44514(13) 0.0352(4) Uani 1 1 d . . . . .
O4 O 0.7016(4) 0.48879(18) 0.24971(14) 0.0423(5) Uani 1 1 d . . . . .
O3 O 1.0737(4) 0.5155(2) 0.31140(14) 0.0480(5) Uani 1 1 d . . . . .
O2 O 0.8292(3) 0.59332(15) 0.48724(13) 0.0344(4) Uani 1 1 d . . . . .
O1W O 0.3980(3) 0.3892(2) 0.35737(15) 0.0397(4) Uani 1 1 d . . . . .
O5 O 1.2044(3) -0.23509(18) 0.76623(14) 0.0391(4) Uani 1 1 d . . . . .
C22 C 0.9097(5) -0.4727(2) 1.24933(18) 0.0358(6) Uani 1 1 d . . . . .
C1 C 0.9944(4) 0.3242(2) 0.50127(17) 0.0295(5) Uani 1 1 d . . . . .
C19 C 0.9564(5) -0.4111(2) 1.17238(18) 0.0322(5) Uani 1 1 d . . . . .
C16 C 1.0354(4) -0.3102(2) 1.02027(18) 0.0311(5) Uani 1 1 d . . . . .
C5 C 1.0617(4) 0.0538(2) 0.65515(18) 0.0315(5) Uani 1 1 d . . . . .
C3 C 0.8234(4) 0.1467(2) 0.55380(18) 0.0321(5) Uani 1 1 d . . . . .
H3 H 0.6782 0.1495 0.5195 0.038 Uiso 1 1 calc R . . . .
C20 C 1.1794(5) -0.3593(3) 1.1716(2) 0.0389(6) Uani 1 1 d . . . . .
H20 H 1.3033 -0.3583 1.2215 0.047 Uiso 1 1 calc R . . . .
C2 C 1.0177(4) 0.2304(2) 0.55530(17) 0.0286(5) Uani 1 1 d . . . . .
C6 C 1.2558(4) 0.1374(2) 0.6548(2) 0.0344(5) Uani 1 1 d . . . . .
H6 H 1.4019 0.1336 0.6876 0.041 Uiso 1 1 calc R . . . .
C14 C 1.0522(4) -0.1846(2) 0.79744(18) 0.0296(5) Uani 1 1 d . . . . .
C13 C 0.9578(4) -0.2126(2) 0.88162(17) 0.0298(5) Uani 1 1 d . . . . .
C17 C 0.8130(5) -0.3610(3) 1.0227(2) 0.0384(6) Uani 1 1 d . . . . .
H17 H 0.6886 -0.3619 0.9731 0.046 Uiso 1 1 calc R . . . .
C7 C 1.2337(4) 0.2252(2) 0.60658(19) 0.0326(5) Uani 1 1 d . . . . .
H7 H 1.3642 0.2813 0.6084 0.039 Uiso 1 1 calc R . . . .
C21 C 1.2179(5) -0.3089(3) 1.0963(2) 0.0384(6) Uani 1 1 d . . . . .
H21 H 1.3681 -0.2736 1.0967 0.046 Uiso 1 1 calc R . . . .
C18 C 0.7735(5) -0.4105(3) 1.0983(2) 0.0376(6) Uani 1 1 d . . . . .
H18 H 0.6230 -0.4436 1.0992 0.045 Uiso 1 1 calc R . . . .
C15 C 1.0869(5) -0.2672(2) 0.93611(18) 0.0321(5) Uani 1 1 d . . . . .
H15 H 1.2267 -0.2795 0.9188 0.039 Uiso 1 1 calc R . . . .
C4 C 0.8449(4) 0.0594(2) 0.60299(19) 0.0326(5) Uani 1 1 d . . . . .
H4 H 0.7140 0.0039 0.6014 0.039 Uiso 1 1 calc R . . . .
C9 C 0.9623(4) -0.0912(2) 0.75419(18) 0.0307(5) Uani 1 1 d . . . . .
C8 C 1.0985(4) -0.0405(2) 0.70453(19) 0.0335(5) Uani 1 1 d . . . . .
H8 H 1.2356 -0.0691 0.7007 0.040 Uiso 1 1 calc R . . . .
C10 C 0.7374(5) -0.0575(3) 0.7746(2) 0.0376(6) Uani 1 1 d . . . . .
H10A H 0.6093 -0.1190 0.7274 0.045 Uiso 1 1 calc R . . . .
H10B H 0.7272 0.0218 0.7645 0.045 Uiso 1 1 calc R . . . .
C12 C 0.7362(5) -0.1729(3) 0.9009(2) 0.0372(6) Uani 1 1 d . . . . .
H12A H 0.7290 -0.1648 0.9700 0.045 Uiso 1 1 calc R . . . .
H12B H 0.6055 -0.2361 0.8576 0.045 Uiso 1 1 calc R . . . .
C11 C 0.7181(5) -0.0502(3) 0.8816(2) 0.0406(6) Uani 1 1 d . . . . .
H11A H 0.5708 -0.0295 0.8922 0.049 Uiso 1 1 calc R . . . .
H11B H 0.8406 0.0147 0.9290 0.049 Uiso 1 1 calc R . . . .
H1WA H 0.348(7) 0.385(4) 0.403(3) 0.062(12) Uiso 1 1 d . . . . .
H1WB H 0.317(7) 0.432(4) 0.330(3) 0.058(11) Uiso 1 1 d . . . . .

loop_
_atom_site_aniso_label
_atom_site_aniso_U_11
_atom_site_aniso_U_22
_atom_site_aniso_U_33
_atom_site_aniso_U_23
_atom_site_aniso_U_13
_atom_site_aniso_U_12
Zn1 0.0329(2) 0.0390(2) 0.0326(2) 0.02473(15) 0.00488(14) 0.00602(14)
O1 0.0417(10) 0.0357(9) 0.0322(9) 0.0217(7) 0.0007(8) 0.0074(7)
O4 0.0576(12) 0.0428(10) 0.0387(10) 0.0259(8) 0.0197(9) 0.0112(9)
O3 0.0704(14) 0.0571(12) 0.0315(9) 0.0273(9) 0.0129(9) 0.0312(11)
O2 0.0428(10) 0.0329(9) 0.0342(9) 0.0186(7) 0.0135(8) 0.0067(7)
O1W 0.0328(10) 0.0575(12) 0.0408(10) 0.0305(9) 0.0116(8) 0.0126(9)
O5 0.0440(11) 0.0474(10) 0.0418(10) 0.0296(9) 0.0170(9) 0.0189(9)
C22 0.0597(17) 0.0295(12) 0.0277(12) 0.0152(10) 0.0171(12) 0.0172(11)
C1 0.0395(13) 0.0299(11) 0.0255(10) 0.0151(9) 0.0112(10) 0.0092(10)
C19 0.0436(14) 0.0339(12) 0.0260(11) 0.0174(10) 0.0093(10) 0.0113(10)
C16 0.0388(13) 0.0325(12) 0.0278(11) 0.0180(10) 0.0070(10) 0.0090(10)
C5 0.0387(13) 0.0329(12) 0.0302(11) 0.0192(10) 0.0093(10) 0.0094(10)
C3 0.0321(12) 0.0355(12) 0.0317(12) 0.0189(10) 0.0017(10) 0.0062(10)
C20 0.0403(14) 0.0501(15) 0.0309(12) 0.0233(11) 0.0008(11) 0.0103(12)
C2 0.0367(13) 0.0286(11) 0.0248(10) 0.0149(9) 0.0067(9) 0.0072(9)
C6 0.0305(12) 0.0401(13) 0.0384(13) 0.0217(11) 0.0051(10) 0.0098(10)
C14 0.0311(12) 0.0322(12) 0.0286(11) 0.0162(9) 0.0046(9) 0.0057(10)
C13 0.0363(13) 0.0302(11) 0.0260(11) 0.0150(9) 0.0065(10) 0.0044(10)
C17 0.0367(14) 0.0461(14) 0.0362(13) 0.0260(12) 0.0000(11) 0.0029(11)
C7 0.0331(13) 0.0329(12) 0.0367(12) 0.0192(10) 0.0079(10) 0.0048(10)
C21 0.0325(13) 0.0507(15) 0.0401(14) 0.0275(12) 0.0071(11) 0.0082(11)
C18 0.0347(13) 0.0453(14) 0.0398(13) 0.0264(12) 0.0084(11) 0.0041(11)
C15 0.0365(13) 0.0343(12) 0.0305(12) 0.0172(10) 0.0089(10) 0.0073(10)
C4 0.0305(12) 0.0352(12) 0.0354(12) 0.0209(10) 0.0040(10) 0.0015(10)
C9 0.0350(13) 0.0318(12) 0.0285(11) 0.0159(9) 0.0048(10) 0.0064(10)
C8 0.0339(13) 0.0367(13) 0.0361(12) 0.0208(11) 0.0061(10) 0.0098(10)
C10 0.0408(14) 0.0426(14) 0.0412(14) 0.0269(12) 0.0110(11) 0.0159(11)
C12 0.0383(14) 0.0478(15) 0.0353(13) 0.0252(11) 0.0116(11) 0.0106(11)
C11 0.0459(16) 0.0468(15) 0.0404(14) 0.0219(12) 0.0169(12) 0.0196(12)

loop_
_atom_type_symbol
_atom_type_description
_atom_type_scat_dispersion_real
_atom_type_scat_dispersion_imag
_atom_type_scat_source
C C 0.0181 0.0091 'International Tables Vol C Tables 4.2.6.8 and 6.1.1.4'
H H 0.0000 0.0000 'International Tables Vol C Tables 4.2.6.8 and 6.1.1.4'
O O 0.0492 0.0322 'International Tables Vol C Tables 4.2.6.8 and 6.1.1.4'
Zn Zn -1.5491 0.6778 'International Tables Vol C Tables 4.2.6.8 and 6.1.1.4'

loop_
_geom_angle_atom_site_label_1
_geom_angle_atom_site_label_2
_geom_angle_atom_site_label_3
_geom_angle
_geom_angle_site_symmetry_1
_geom_angle_site_symmetry_3
_geom_angle_publ_flag
O1 Zn1 O4 157.69(8) . . ?
O1 Zn1 O3 116.62(7) . . ?
O1 Zn1 O2 99.11(7) . . ?
O1 Zn1 O1W 92.49(8) . . ?
O1 Zn1 C22 142.18(9) . 1_564 ?
O4 Zn1 O3 58.17(8) . . ?
O4 Zn1 O2 101.93(7) . . ?
O4 Zn1 O1W 91.39(8) . . ?
O4 Zn1 C22 29.20(9) . 1_564 ?
O3 Zn1 C22 28.99(8) . 1_564 ?
O2 Zn1 O3 85.84(7) . . ?
O2 Zn1 C22 93.60(7) . 1_564 ?
O1W Zn1 O3 149.44(7) . . ?
O1W Zn1 O2 99.22(8) . . ?
O1W Zn1 C22 120.49(9) . 1_564 ?
C1 O1 Zn1 122.36(15) . . ?
C22 O4 Zn1 100.44(16) 1_564 . ?
C22 O3 Zn1 79.96(16) 1_564 . ?
C1 O2 Zn1 122.00(15) 2_766 . ?
Zn1 O1W H1WA 121(3) . . ?
Zn1 O1W H1WB 116(3) . . ?
H1WA O1W H1WB 106(4) . . ?
O4 C22 Zn1 50.37(12) 1_546 1_546 ?
O4 C22 C19 118.1(2) 1_546 . ?
O3 C22 Zn1 71.05(14) 1_546 1_546 ?
O3 C22 O4 121.4(2) 1_546 1_546 ?
O3 C22 C19 120.5(3) 1_546 . ?
C19 C22 Zn1 168.1(2) . 1_546 ?
O1 C1 O2 123.9(2) . 2_766 ?
O1 C1 C2 117.7(2) . . ?
O2 C1 C2 118.4(2) 2_766 . ?
C20 C19 C22 121.4(2) . . ?
C20 C19 C18 119.3(2) . . ?
C18 C19 C22 119.3(2) . . ?
C17 C16 C21 118.2(2) . . ?
C17 C16 C15 122.4(2) . . ?
C21 C16 C15 119.2(2) . . ?
C6 C5 C8 118.1(2) . . ?
C4 C5 C6 118.3(2) . . ?
C4 C5 C8 123.4(2) . . ?
C2 C3 H3 119.8 . . ?
C4 C3 H3 119.8 . . ?
C4 C3 C2 120.4(2) . . ?
C19 C20 H20 120.0 . . ?
C19 C20 C21 120.0(2) . . ?
C21 C20 H20 120.0 . . ?
C3 C2 C1 120.4(2) . . ?
C7 C2 C1 120.3(2) . . ?
C7 C2 C3 119.3(2) . . ?
C5 C6 H6 119.5 . . ?
C7 C6 C5 121.0(2) . . ?
C7 C6 H6 119.5 . . ?
O5 C14 C13 120.6(2) . . ?
O5 C14 C9 120.6(2) . . ?
C9 C14 C13 118.8(2) . . ?
C14 C13 C12 118.4(2) . . ?
C15 C13 C14 115.8(2) . . ?
C15 C13 C12 125.8(2) . . ?
C16 C17 H17 119.6 . . ?
C16 C17 C18 120.8(2) . . ?
C18 C17 H17 119.6 . . ?
C2 C7 H7 119.8 . . ?
C6 C7 C2 120.3(2) . . ?
C6 C7 H7 119.8 . . ?
C16 C21 H21 119.4 . . ?
C20 C21 C16 121.1(2) . . ?
C20 C21 H21 119.4 . . ?
C19 C18 C17 120.5(2) . . ?
C19 C18 H18 119.7 . . ?
C17 C18 H18 119.7 . . ?
C16 C15 H15 115.9 . . ?
C13 C15 C16 128.2(2) . . ?
C13 C15 H15 115.9 . . ?
C5 C4 H4 119.7 . . ?
C3 C4 C5 120.7(2) . . ?
C3 C4 H4 119.7 . . ?
C14 C9 C10 118.1(2) . . ?
C8 C9 C14 115.9(2) . . ?
C8 C9 C10 125.9(2) . . ?
C5 C8 H8 115.5 . . ?
C9 C8 C5 129.0(2) . . ?
C9 C8 H8 115.5 . . ?
C9 C10 H10A 109.4 . . ?
C9 C10 H10B 109.4 . . ?
C9 C10 C11 111.4(2) . . ?
H10A C10 H10B 108.0 . . ?
C11 C10 H10A 109.4 . . ?
C11 C10 H10B 109.4 . . ?
C13 C12 H12A 109.2 . . ?
C13 C12 H12B 109.2 . . ?
C13 C12 C11 112.0(2) . . ?
H12A C12 H12B 107.9 . . ?
C11 C12 H12A 109.2 . . ?
C11 C12 H12B 109.2 . . ?
C10 C11 C12 111.0(2) . . ?
C10 C11 H11A 109.4 . . ?
C10 C11 H11B 109.4 . . ?
C12 C11 H11A 109.4 . . ?
C12 C11 H11B 109.4 . . ?
H11A C11 H11B 108.0 . . ?

loop_
_geom_bond_atom_site_label_1
_geom_bond_atom_site_label_2
_geom_bond_distance
_geom_bond_site_symmetry_2
_geom_bond_publ_flag
Zn1 O1 1.9516(16) . ?
Zn1 O4 1.9924(18) . ?
Zn1 O3 2.444(2) . ?
Zn1 O2 2.0773(18) . ?
Zn1 O1W 2.029(2) . ?
Zn1 C22 2.544(2) 1_564 ?
O1 C1 1.258(3) . ?
O4 C22 1.262(4) 1_564 ?
O3 C22 1.252(3) 1_564 ?
O2 C1 1.268(3) 2_766 ?
O1W H1WA 0.77(4) . ?
O1W H1WB 0.86(4) . ?
O5 C14 1.228(3) . ?
C22 Zn1 2.544(2) 1_546 ?
C22 O4 1.262(4) 1_546 ?
C22 O3 1.252(3) 1_546 ?
C22 C19 1.502(3) . ?
C1 O2 1.268(3) 2_766 ?
C1 C2 1.497(3) . ?
C19 C20 1.384(4) . ?
C19 C18 1.385(4) . ?
C16 C17 1.385(4) . ?
C16 C21 1.394(4) . ?
C16 C15 1.478(3) . ?
C5 C6 1.399(3) . ?
C5 C4 1.399(4) . ?
C5 C8 1.470(3) . ?
C3 H3 0.9300 . ?
C3 C2 1.393(3) . ?
C3 C4 1.383(3) . ?
C20 H20 0.9300 . ?
C20 C21 1.388(3) . ?
C2 C7 1.389(4) . ?
C6 H6 0.9300 . ?
C6 C7 1.379(3) . ?
C14 C13 1.499(3) . ?
C14 C9 1.497(3) . ?
C13 C15 1.340(3) . ?
C13 C12 1.506(4) . ?
C17 H17 0.9300 . ?
C17 C18 1.386(3) . ?
C7 H7 0.9300 . ?
C21 H21 0.9300 . ?
C18 H18 0.9300 . ?
C15 H15 0.9300 . ?
C4 H4 0.9300 . ?
C9 C8 1.338(3) . ?
C9 C10 1.505(4) . ?
C8 H8 0.9300 . ?
C10 H10A 0.9700 . ?
C10 H10B 0.9700 . ?
C10 C11 1.524(4) . ?
C12 H12A 0.9700 . ?
C12 H12B 0.9700 . ?
C12 C11 1.525(4) . ?
C11 H11A 0.9700 . ?
C11 H11B 0.9700 . ?

loop_
_geom_torsion_atom_site_label_1
_geom_torsion_atom_site_label_2
_geom_torsion_atom_site_label_3
_geom_torsion_atom_site_label_4
_geom_torsion
_geom_torsion_site_symmetry_1
_geom_torsion_site_symmetry_2
_geom_torsion_site_symmetry_3
_geom_torsion_site_symmetry_4
_geom_torsion_publ_flag
Zn1 O1 C1 O2 -1.1(3) . . . 2_766 ?
Zn1 O1 C1 C2 -179.43(15) . . . . ?
Zn1 C22 C19 C20 162.2(7) 1_546 . . . ?
Zn1 C22 C19 C18 -20.5(10) 1_546 . . . ?
O1 C1 C2 C3 -8.6(3) . . . . ?
O1 C1 C2 C7 170.7(2) . . . . ?
O4 C22 C19 C20 175.7(2) 1_546 . . . ?
O4 C22 C19 C18 -7.0(4) 1_546 . . . ?
O3 C22 C19 C20 -3.9(4) 1_546 . . . ?
O3 C22 C19 C18 173.4(2) 1_546 . . . ?
O2 C1 C2 C3 173.0(2) 2_766 . . . ?
O2 C1 C2 C7 -7.7(3) 2_766 . . . ?
O5 C14 C13 C15 17.0(3) . . . . ?
O5 C14 C13 C12 -165.8(2) . . . . ?
O5 C14 C9 C8 -19.1(4) . . . . ?
O5 C14 C9 C10 164.2(2) . . . . ?
C22 C19 C20 C21 176.6(2) . . . . ?
C22 C19 C18 C17 -176.1(2) . . . . ?
C1 C2 C7 C6 -178.8(2) . . . . ?
C19 C20 C21 C16 -0.6(4) . . . . ?
C16 C17 C18 C19 -0.6(4) . . . . ?
C5 C6 C7 C2 -1.5(4) . . . . ?
C3 C2 C7 C6 0.5(4) . . . . ?
C20 C19 C18 C17 1.3(4) . . . . ?
C2 C3 C4 C5 0.1(4) . . . . ?
C6 C5 C4 C3 -1.0(4) . . . . ?
C6 C5 C8 C9 147.0(3) . . . . ?
C14 C13 C15 C16 -177.3(2) . . . . ?
C14 C13 C12 C11 -35.5(3) . . . . ?
C14 C9 C8 C5 -179.1(2) . . . . ?
C14 C9 C10 C11 38.6(3) . . . . ?
C13 C14 C9 C8 159.1(2) . . . . ?
C13 C14 C9 C10 -17.6(3) . . . . ?
C13 C12 C11 C10 56.9(3) . . . . ?
C17 C16 C21 C20 1.3(4) . . . . ?
C17 C16 C15 C13 35.7(4) . . . . ?
C21 C16 C17 C18 -0.7(4) . . . . ?
C21 C16 C15 C13 -149.4(3) . . . . ?
C18 C19 C20 C21 -0.8(4) . . . . ?
C15 C16 C17 C18 174.2(3) . . . . ?
C15 C16 C21 C20 -173.8(3) . . . . ?
C15 C13 C12 C11 141.4(3) . . . . ?
C4 C5 C6 C7 1.7(4) . . . . ?
C4 C5 C8 C9 -37.3(4) . . . . ?
C4 C3 C2 C1 179.5(2) . . . . ?
C4 C3 C2 C7 0.1(4) . . . . ?
C9 C14 C13 C15 -161.3(2) . . . . ?
C9 C14 C13 C12 16.0(3) . . . . ?
C9 C10 C11 C12 -58.4(3) . . . . ?
C8 C5 C6 C7 177.6(2) . . . . ?
C8 C5 C4 C3 -176.7(2) . . . . ?
C8 C9 C10 C11 -137.8(3) . . . . ?
C10 C9 C8 C5 -2.7(5) . . . . ?
C12 C13 C15 C16 5.7(4) . . . . ?
